data_7209084
loop_
_publ_author_name
'Liu, Chao'
'Cui, Guang-Hua'
'Zou, Kang-Yu'
'Zhao, Jun-Long'
'Gou, Xiao-Feng'
'Li, Zuo-Xi'

_publ_section_title
;
 Unusual six-connected self-catenated network with 5-fold interpenetrated
 CdSO4 subnets: stepwise synthesis, topology analysis and fluorescence
 properties
;
_journal_issue 2
_journal_name_full CrystEngComm
_journal_page_first 324
_journal_paper_doi 10.1039/c2ce26532j
_journal_volume 15
_journal_year 2013
_chemical_formula_sum 'C37 H34 Cd Cl2 N8 O10'
_chemical_formula_weight 934.02
_chemical_name_systematic
;
?
;
_space_group_IT_number 12
_symmetry_cell_setting monoclinic
_symmetry_space_group_name_Hall '-C 2y'
_symmetry_space_group_name_H-M 'C 1 2/m 1'
_atom_sites_solution_hydrogens geom
_atom_sites_solution_primary direct
_atom_sites_solution_secondary difmap
_audit_creation_method SHELXL-97
_cell_angle_alpha 90.00
_cell_angle_beta 96.66(3)
_cell_angle_gamma 90.00
_cell_formula_units_Z 2
_cell_length_a 7.1159(14)
_cell_length_b 17.478(3)
_cell_length_c 15.208(3)
_cell_measurement_reflns_used 2419
_cell_measurement_temperature 113(2)
_cell_measurement_theta_max 27.8644
_cell_measurement_theta_min 2.3304
_cell_volume 1878.7(6)
_computing_cell_refinement 'CrystalClear (Rigaku/MSC Inc., 2005)'
_computing_data_collection 'CrystalClear (Rigaku/MSC Inc., 2005)'
_computing_data_reduction 'CrystalClear (Rigaku/MSC Inc., 2005)'
_computing_molecular_graphics 'Bruker SHELXTL'
_computing_publication_material 'Bruker SHELXTL'
_computing_structure_refinement 'SHELXL-97 (Sheldrick, 1997)'
_computing_structure_solution 'SHELXS-97 (Sheldrick, 1997)'
_diffrn_ambient_temperature 113.15
_diffrn_detector_area_resol_mean 9
_diffrn_measured_fraction_theta_full 0.980
_diffrn_measured_fraction_theta_max 0.980
_diffrn_measurement_device_type 'CCD area detector'
_diffrn_measurement_method \w
_diffrn_radiation_monochromator graphite
_diffrn_radiation_source 'fine-focus sealed tube'
_diffrn_radiation_type MoK\a
_diffrn_radiation_wavelength 0.71073
_diffrn_reflns_av_R_equivalents 0.0391
_diffrn_reflns_av_sigmaI/netI 0.0307
_diffrn_reflns_limit_h_max 7
_diffrn_reflns_limit_h_min -8
_diffrn_reflns_limit_k_max 20
_diffrn_reflns_limit_k_min -20
_diffrn_reflns_limit_l_max 18
_diffrn_reflns_limit_l_min -18
_diffrn_reflns_number 7056
_diffrn_reflns_theta_full 25.02
_diffrn_reflns_theta_max 25.02
_diffrn_reflns_theta_min 2.33
_diffrn_standards_decay_% 0
_diffrn_standards_interval_count 0
_diffrn_standards_interval_time 0
_exptl_absorpt_coefficient_mu 0.795
_exptl_absorpt_correction_T_max 0.888
_exptl_absorpt_correction_T_min 0.853
_exptl_absorpt_correction_type multi-scan
_exptl_absorpt_process_details CrystalClear
_exptl_crystal_colour colorless
_exptl_crystal_density_diffrn 1.651
_exptl_crystal_density_method 'not measured'
_exptl_crystal_description block
_exptl_crystal_F_000 948
_exptl_crystal_size_max 0.20
_exptl_crystal_size_mid 0.18
_exptl_crystal_size_min 0.15
_refine_diff_density_max 1.907
_refine_diff_density_min -1.172
_refine_diff_density_rms 0.134
_refine_ls_extinction_method none
_refine_ls_goodness_of_fit_ref 1.068
_refine_ls_hydrogen_treatment constr
_refine_ls_matrix_type full
_refine_ls_number_parameters 146
_refine_ls_number_reflns 1694
_refine_ls_number_restraints 5
_refine_ls_restrained_S_all 1.068
_refine_ls_R_factor_all 0.0551
_refine_ls_R_factor_gt 0.0542
_refine_ls_shift/su_max 0.000
_refine_ls_shift/su_mean 0.000
_refine_ls_structure_factor_coef Fsqd
_refine_ls_weighting_details 'calc w=1/[\s^2^(Fo^2^)+(0.0906P)^2^+12.4972P] where P=(Fo^2^+2Fc^2^)/3'
_refine_ls_weighting_scheme calc
_refine_ls_wR_factor_gt 0.1452
_refine_ls_wR_factor_ref 0.1461
_reflns_number_gt 1649
_reflns_number_total 1694
_reflns_threshold_expression >2sigma(I)
_cod_data_source_file c2ce26532j.txt
_cod_data_source_block 1
_cod_original_sg_symbol_H-M C2/m
_cod_database_code 7209084

loop_
_symmetry_equiv_pos_as_xyz
'x, y, z'
'-x, y, -z'
'x+1/2, y+1/2, z'
'-x+1/2, y+1/2, -z'
'-x, -y, -z'
'x, -y, z'
'-x+1/2, -y+1/2, -z'
'x+1/2, -y+1/2, z'

loop_
_atom_site_label
_atom_site_type_symbol
_atom_site_fract_x
_atom_site_fract_y
_atom_site_fract_z
_atom_site_U_iso_or_equiv
_atom_site_adp_type
_atom_site_occupancy
_atom_site_symmetry_multiplicity
_atom_site_calc_flag
_atom_site_refinement_flags
Cd1 Cd 0.5000 0.0000 0.5000 0.0220(3) Uani 1 4 d S
N1 N 0.3774(6) 0.0954(2) 0.5809(2) 0.0260(8) Uani 1 1 d .
N2 N 0.2941(5) 0.1646(2) 0.6913(2) 0.0230(8) Uani 1 1 d .
C1 C 0.3961(7) 0.1050(3) 0.6685(3) 0.0285(10) Uani 1 1 d .
H1 H 0.4704 0.0743 0.7086 0.034 Uiso 1 1 calc R
C2 C 0.2579(8) 0.1522(3) 0.5477(3) 0.0343(11) Uani 1 1 d .
H2 H 0.2185 0.1600 0.4879 0.041 Uiso 1 1 calc R
C3 C 0.2050(8) 0.1957(3) 0.6148(3) 0.0346(11) Uani 1 1 d .
H3 H 0.1248 0.2379 0.6098 0.041 Uiso 1 1 calc R
C4 C 0.2791(6) 0.1894(3) 0.7802(3) 0.0263(10) Uani 1 1 d .
C5 C 0.2661(10) 0.1362(3) 0.8452(4) 0.0454(15) Uani 1 1 d .
H5 H 0.2640 0.0843 0.8316 0.054 Uiso 1 1 calc R
C6 C 0.2561(10) 0.1602(3) 0.9315(4) 0.0453(14) Uani 1 1 d .
H6 H 0.2495 0.1238 0.9756 0.054 Uiso 1 1 calc R
C7 C 0.2556(6) 0.2373(3) 0.9533(3) 0.0261(10) Uani 1 1 d .
C8 C 0.2656(7) 0.2895(3) 0.8856(3) 0.0302(10) Uani 1 1 d .
H8 H 0.2633 0.3415 0.8982 0.036 Uiso 1 1 calc R
C9 C 0.2789(7) 0.2663(3) 0.7996(3) 0.0287(10) Uani 1 1 d .
H9 H 0.2876 0.3023 0.7553 0.034 Uiso 1 1 calc R
Cl1 Cl 0.1266(4) 0.0000 0.31661(16) 0.0208(6) Uani 0.50 2 d SPD
O1 O 0.2208(10) 0.0259(4) 0.3984(5) 0.0393(18) Uiso 0.25 1 d PD
O2 O 0.1286(16) -0.0898(7) 0.3338(8) 0.023(2) Uiso 0.25 1 d P
O3 O 0.2389(12) 0.0000 0.2454(6) 0.0258(19) Uiso 0.50 2 d SP
O4 O -0.0643(18) 0.0000 0.2971(9) 0.053(3) Uiso 0.50 2 d SP
Cl2 Cl 0.1959(8) 0.0000 0.1729(3) 0.0658(13) Uani 0.50 2 d SPD
O5 O 0.1699(19) 0.0639(8) 0.2258(8) 0.094(4) Uiso 0.50 1 d PD
O6 O 0.3988(18) 0.0000 0.1550(15) 0.112(7) Uiso 0.50 2 d SPD
O7 O 0.067(3) 0.0000 0.0963(9) 0.104(6) Uiso 0.50 2 d SPD
C10 C 0.061(2) 0.0000 0.4299(9) 0.108(10) Uiso 0.50 2 d SPD
O1' O 0.2208(10) 0.0259(4) 0.3984(5) 0.0393(18) Uiso 0.25 1 d P
O1W O 0.200(3) 0.0000 0.0595(14) 0.095(5) Uiso 0.50 2 d SP

loop_
_atom_site_aniso_label
_atom_site_aniso_U_11
_atom_site_aniso_U_22
_atom_site_aniso_U_33
_atom_site_aniso_U_23
_atom_site_aniso_U_13
_atom_site_aniso_U_12
Cd1 0.0353(4) 0.0187(4) 0.0137(4) 0.000 0.0093(2) 0.000
N1 0.039(2) 0.0219(19) 0.0189(18) -0.0024(14) 0.0097(16) 0.0011(16)
N2 0.0242(18) 0.0246(19) 0.0207(18) -0.0059(15) 0.0057(14) -0.0018(15)
C1 0.036(3) 0.029(2) 0.022(2) -0.0013(19) 0.0072(19) 0.006(2)
C2 0.052(3) 0.030(2) 0.021(2) -0.0017(19) 0.003(2) 0.009(2)
C3 0.044(3) 0.034(3) 0.025(2) -0.006(2) 0.000(2) 0.011(2)
C4 0.024(2) 0.033(2) 0.023(2) -0.0116(19) 0.0080(17) -0.0015(18)
C5 0.081(4) 0.027(3) 0.033(3) -0.012(2) 0.024(3) -0.012(3)
C6 0.079(4) 0.034(3) 0.027(3) -0.009(2) 0.023(3) -0.015(3)
C7 0.019(2) 0.033(2) 0.027(2) -0.0118(19) 0.0057(17) -0.0036(18)
C8 0.033(2) 0.029(2) 0.027(2) -0.0116(19) 0.0004(19) 0.008(2)
C9 0.030(2) 0.030(2) 0.025(2) -0.0045(19) 0.0008(19) 0.0053(19)
Cl1 0.0122(12) 0.0427(17) 0.0072(12) 0.000 0.0002(9) 0.000
Cl2 0.089(4) 0.047(3) 0.058(3) 0.000 -0.007(3) 0.000

loop_
_atom_type_symbol
_atom_type_description
_atom_type_scat_dispersion_real
_atom_type_scat_dispersion_imag
_atom_type_scat_source
C C 0.0033 0.0016 'International Tables Vol C Tables 4.2.6.8 and 6.1.1.4'
Cd Cd -0.8075 1.2024 'International Tables Vol C Tables 4.2.6.8 and 6.1.1.4'
Cl Cl 0.1484 0.1585 'International Tables Vol C Tables 4.2.6.8 and 6.1.1.4'
N N 0.0061 0.0033 'International Tables Vol C Tables 4.2.6.8 and 6.1.1.4'
H H 0.0000 0.0000 'International Tables Vol C Tables 4.2.6.8 and 6.1.1.4'
O O 0.0106 0.0060 'International Tables Vol C Tables 4.2.6.8 and 6.1.1.4'

loop_
_geom_angle_atom_site_label_1
_geom_angle_atom_site_label_2
_geom_angle_atom_site_label_3
_geom_angle
_geom_angle_site_symmetry_1
_geom_angle_site_symmetry_3
N1 Cd1 N1 180.0 2_656 6
N1 Cd1 N1 87.26(19) 2_656 .
N1 Cd1 N1 92.74(19) 6 .
N1 Cd1 N1 92.74(19) 2_656 5_656
N1 Cd1 N1 87.26(19) 6 5_656
N1 Cd1 N1 179.999(1) . 5_656
N1 Cd1 O1' 97.38(19) 2_656 6
N1 Cd1 O1' 82.62(19) 6 6
N1 Cd1 O1' 98.23(19) . 6
N1 Cd1 O1' 81.77(19) 5_656 6
N1 Cd1 O1 97.38(19) 2_656 6
N1 Cd1 O1 82.62(19) 6 6
N1 Cd1 O1 98.23(19) . 6
N1 Cd1 O1 81.77(19) 5_656 6
O1' Cd1 O1 0.0(5) 6 6
N1 Cd1 O1' 82.62(19) 2_656 2_656
N1 Cd1 O1' 97.38(19) 6 2_656
N1 Cd1 O1' 81.77(19) . 2_656
N1 Cd1 O1' 98.23(19) 5_656 2_656
O1' Cd1 O1' 179.999(1) 6 2_656
O1 Cd1 O1' 179.999(1) 6 2_656
N1 Cd1 O1 82.62(19) 2_656 2_656
N1 Cd1 O1 97.38(19) 6 2_656
N1 Cd1 O1 81.77(19) . 2_656
N1 Cd1 O1 98.23(19) 5_656 2_656
O1' Cd1 O1 179.999(1) 6 2_656
O1 Cd1 O1 179.999(1) 6 2_656
O1' Cd1 O1 0.0(3) 2_656 2_656
N1 Cd1 O1 81.77(19) 2_656 .
N1 Cd1 O1 98.23(19) 6 .
N1 Cd1 O1 82.62(19) . .
N1 Cd1 O1 97.38(19) 5_656 .
O1' Cd1 O1 21.6(3) 6 .
O1 Cd1 O1 21.6(3) 6 .
O1' Cd1 O1 158.4(3) 2_656 .
O1 Cd1 O1 158.4(3) 2_656 .
N1 Cd1 O1' 98.23(19) 2_656 5_656
N1 Cd1 O1' 81.77(19) 6 5_656
N1 Cd1 O1' 97.38(19) . 5_656
N1 Cd1 O1' 82.62(19) 5_656 5_656
O1' Cd1 O1' 158.4(3) 6 5_656
O1 Cd1 O1' 158.4(3) 6 5_656
O1' Cd1 O1' 21.6(3) 2_656 5_656
O1 Cd1 O1' 21.6(3) 2_656 5_656
O1 Cd1 O1' 179.998(1) . 5_656
N1 Cd1 O1 98.23(19) 2_656 5_656
N1 Cd1 O1 81.77(19) 6 5_656
N1 Cd1 O1 97.38(19) . 5_656
N1 Cd1 O1 82.62(19) 5_656 5_656
O1' Cd1 O1 158.4(3) 6 5_656
O1 Cd1 O1 158.4(3) 6 5_656
O1' Cd1 O1 21.6(3) 2_656 5_656
O1 Cd1 O1 21.6(3) 2_656 5_656
O1 Cd1 O1 179.998(1) . 5_656
O1' Cd1 O1 0.0(5) 5_656 5_656
C1 N1 C2 105.3(4) . .
C1 N1 Cd1 128.7(3) . .
C2 N1 Cd1 125.9(3) . .
C1 N2 C3 107.5(4) . .
C1 N2 C4 125.5(4) . .
C3 N2 C4 127.0(4) . .
N1 C1 N2 111.2(4) . .
N1 C1 H1 124.4 . .
N2 C1 H1 124.4 . .
C3 C2 N1 110.1(4) . .
C3 C2 H2 124.9 . .
N1 C2 H2 124.9 . .
C2 C3 N2 105.9(4) . .
C2 C3 H3 127.1 . .
N2 C3 H3 127.1 . .
C5 C4 C9 120.5(4) . .
C5 C4 N2 119.7(4) . .
C9 C4 N2 119.9(4) . .
C4 C5 C6 119.6(5) . .
C4 C5 H5 120.2 . .
C6 C5 H5 120.2 . .
C5 C6 C7 121.4(5) . .
C5 C6 H6 119.3 . .
C7 C6 H6 119.3 . .
C8 C7 C6 117.4(4) . .
C8 C7 C7 121.5(5) . 7_557
C6 C7 C7 121.1(6) . 7_557
C9 C8 C7 121.7(4) . .
C9 C8 H8 119.2 . .
C7 C8 H8 119.2 . .
C4 C9 C8 119.4(5) . .
C4 C9 H9 120.3 . .
C8 C9 H9 120.3 . .
O4 Cl1 O1 123.5(6) . .
O4 Cl1 O1 123.5(6) . 6
O1 Cl1 O1 37.3(5) . 6
O4 Cl1 O1' 123.5(6) . 6
O1 Cl1 O1' 37.3(5) . 6
O1 Cl1 O1' 0.0(6) 6 6
O4 Cl1 O3 118.1(7) . .
O1 Cl1 O3 114.8(5) . .
O1 Cl1 O3 114.8(5) 6 .
O1' Cl1 O3 114.8(5) 6 .
O4 Cl1 O2 91.5(4) . 6
O1 Cl1 O2 63.0(5) . 6
O1 Cl1 O2 100.2(5) 6 6
O1' Cl1 O2 100.2(5) 6 6
O3 Cl1 O2 97.5(4) . 6
O4 Cl1 O2 91.5(4) . .
O1 Cl1 O2 100.2(5) . .
O1 Cl1 O2 63.0(5) 6 .
O1' Cl1 O2 63.0(5) 6 .
O3 Cl1 O2 97.5(4) . .
O2 Cl1 O2 161.1(9) 6 .
O4 Cl1 O5 95.0(6) . 6
O1 Cl1 O5 138.9(5) . 6
O1 Cl1 O5 111.3(4) 6 6
O1' Cl1 O5 111.3(4) 6 6
O3 Cl1 O5 42.7(4) . 6
O2 Cl1 O5 136.7(6) 6 6
O2 Cl1 O5 61.5(6) . 6
O1' O1 O1 0.0(13) 6 6
O1' O1 C10 70.6(3) 6 .
O1 O1 C10 70.6(3) 6 .
O1' O1 Cl1 71.4(3) 6 .
O1 O1 Cl1 71.4(3) 6 .
C10 O1 Cl1 82.7(7) . .
O1' O1 O2 135.0(5) 6 6
O1 O1 O2 135.0(5) 6 6
C10 O1 O2 98.6(8) . 6
Cl1 O1 O2 63.9(5) . 6
O1' O1 Cd1 79.18(16) 6 .
O1 O1 Cd1 79.18(16) 6 .
C10 O1 Cd1 111.8(8) . .
Cl1 O1 Cd1 140.6(4) . .
O2 O1 Cd1 141.5(6) 6 .
O1' O2 O1 0.0(7) 6 6
O1' O2 Cl1 53.1(5) 6 .
O1 O2 Cl1 53.1(5) 6 .
O1' O2 O5 107.2(8) 6 6
O1 O2 O5 107.2(8) 6 6
Cl1 O2 O5 65.9(6) . 6
O5 O3 Cl1 86.6(8) 6 .
O7 Cl2 O5 111.2(7) . 6
O7 Cl2 O5 111.2(7) . .
O5 Cl2 O5 105.7(12) 6 .
O7 Cl2 O6 113.6(13) . .
O5 Cl2 O6 107.4(8) 6 .
O5 Cl2 O6 107.4(8) . .
Cl2 O5 O2 142.0(11) . 6
O1 C10 O1 38.9(6) . 6
O1 C10 O1' 38.9(6) . 6
O1 C10 O1' 0.0(7) 6 6

loop_
_geom_bond_atom_site_label_1
_geom_bond_atom_site_label_2
_geom_bond_distance
_geom_bond_site_symmetry_2
Cd1 N1 2.303(4) 2_656
Cd1 N1 2.303(4) 6
Cd1 N1 2.303(4) .
Cd1 N1 2.303(4) 5_656
Cd1 O1' 2.414(7) 6
Cd1 O1 2.414(7) 6
Cd1 O1' 2.414(7) 2_656
Cd1 O1 2.414(7) 2_656
Cd1 O1 2.414(7) .
Cd1 O1' 2.414(7) 5_656
Cd1 O1 2.414(7) 5_656
N1 C1 1.334(6) .
N1 C2 1.365(6) .
N2 C1 1.337(6) .
N2 C3 1.371(6) .
N2 C4 1.436(5) .
C1 H1 0.9300 .
C2 C3 1.360(7) .
C2 H2 0.9300 .
C3 H3 0.9300 .
C4 C5 1.366(7) .
C4 C9 1.376(7) .
C5 C6 1.387(7) .
C5 H5 0.9300 .
C6 C7 1.387(7) .
C6 H6 0.9300 .
C7 C8 1.384(7) .
C7 C7 1.500(9) 7_557
C8 C9 1.381(7) .
C8 H8 0.9300 .
C9 H9 0.9300 .
Cl1 O4 1.357(13) .
Cl1 O1 1.417(7) .
Cl1 O1 1.417(7) 6
Cl1 O1' 1.417(7) 6
Cl1 O3 1.418(10) .
Cl1 O2 1.591(12) 6
Cl1 O2 1.591(12) .
Cl1 O5 1.830(14) 6
O1 O1' 0.906(13) 6
O1 O1 0.906(13) 6
O1 C10 1.362(10) .
O1 O2 1.579(13) 6
O2 O1' 1.579(13) 6
O2 O1 1.579(13) 6
O2 O5 1.762(17) 6
O3 O5 1.242(14) 6
Cl2 O7 1.396(9) .
Cl2 O5 1.401(12) 6
Cl2 O5 1.401(12) .
Cl2 O6 1.500(10) .
O5 O2 1.761(17) 6
C10 O1 1.362(10) 6
C10 O1' 1.362(10) 6

loop_
_geom_torsion_atom_site_label_1
_geom_torsion_atom_site_label_2
_geom_torsion_atom_site_label_3
_geom_torsion_atom_site_label_4
_geom_torsion
_geom_torsion_site_symmetry_1
_geom_torsion_site_symmetry_4
N1 Cd1 N1 C1 -127.2(5) 2_656 .
N1 Cd1 N1 C1 52.8(5) 6 .
N1 Cd1 N1 C1 -156(12) 5_656 .
O1' Cd1 N1 C1 135.7(4) 6 .
O1 Cd1 N1 C1 135.7(4) 6 .
O1' Cd1 N1 C1 -44.3(4) 2_656 .
O1 Cd1 N1 C1 -44.3(4) 2_656 .
O1 Cd1 N1 C1 150.7(4) . .
O1' Cd1 N1 C1 -29.3(4) 5_656 .
O1 Cd1 N1 C1 -29.3(4) 5_656 .
N1 Cd1 N1 C2 57.2(4) 2_656 .
N1 Cd1 N1 C2 -122.8(4) 6 .
N1 Cd1 N1 C2 29(12) 5_656 .
O1' Cd1 N1 C2 -39.8(4) 6 .
O1 Cd1 N1 C2 -39.8(4) 6 .
O1' Cd1 N1 C2 140.2(4) 2_656 .
O1 Cd1 N1 C2 140.2(4) 2_656 .
O1 Cd1 N1 C2 -24.8(4) . .
O1' Cd1 N1 C2 155.2(4) 5_656 .
O1 Cd1 N1 C2 155.2(4) 5_656 .
C2 N1 C1 N2 0.2(6) . .
Cd1 N1 C1 N2 -176.0(3) . .
C3 N2 C1 N1 -0.3(6) . .
C4 N2 C1 N1 178.3(4) . .
C1 N1 C2 C3 0.0(6) . .
Cd1 N1 C2 C3 176.4(3) . .
N1 C2 C3 N2 -0.2(6) . .
C1 N2 C3 C2 0.3(6) . .
C4 N2 C3 C2 -178.3(4) . .
C1 N2 C4 C5 -39.7(7) . .
C3 N2 C4 C5 138.7(6) . .
C1 N2 C4 C9 140.0(5) . .
C3 N2 C4 C9 -41.6(7) . .
C9 C4 C5 C6 -1.2(9) . .
N2 C4 C5 C6 178.5(5) . .
C4 C5 C6 C7 1.1(10) . .
C5 C6 C7 C8 0.0(9) . .
C5 C6 C7 C7 179.9(6) . 7_557
C6 C7 C8 C9 -1.1(7) . .
C7 C7 C8 C9 179.0(5) 7_557 .
C5 C4 C9 C8 0.1(7) . .
N2 C4 C9 C8 -179.6(4) . .
C7 C8 C9 C4 1.1(7) . .
O4 Cl1 O1 O1' 102.9(4) . 6
O1 Cl1 O1 O1' 0.000(2) 6 6
O3 Cl1 O1 O1' -99.0(2) . 6
O2 Cl1 O1 O1' 175.3(5) 6 6
O2 Cl1 O1 O1' 4.3(4) . 6
O5 Cl1 O1 O1' -53.6(7) 6 6
O4 Cl1 O1 O1 102.9(4) . 6
O1' Cl1 O1 O1 0.000(2) 6 6
O3 Cl1 O1 O1 -99.0(2) . 6
O2 Cl1 O1 O1 175.3(5) 6 6
O2 Cl1 O1 O1 4.3(4) . 6
O5 Cl1 O1 O1 -53.6(7) 6 6
O4 Cl1 O1 C10 31.0(6) . .
O1 Cl1 O1 C10 -71.9(4) 6 .
O1' Cl1 O1 C10 -71.9(4) 6 .
O3 Cl1 O1 C10 -170.8(4) . .
O2 Cl1 O1 C10 103.4(6) 6 .
O2 Cl1 O1 C10 -67.6(6) . .
O5 Cl1 O1 C10 -125.5(7) 6 .
O4 Cl1 O1 O2 -72.4(6) . 6
O1 Cl1 O1 O2 -175.3(5) 6 6
O1' Cl1 O1 O2 -175.3(5) 6 6
O3 Cl1 O1 O2 85.8(5) . 6
O2 Cl1 O1 O2 -171.0(9) . 6
O5 Cl1 O1 O2 131.1(8) 6 6
O4 Cl1 O1 Cd1 146.7(5) . .
O1 Cl1 O1 Cd1 43.8(7) 6 .
O1' Cl1 O1 Cd1 43.8(7) 6 .
O3 Cl1 O1 Cd1 -55.2(7) . .
O2 Cl1 O1 Cd1 -140.9(9) 6 .
O2 Cl1 O1 Cd1 48.1(8) . .
O5 Cl1 O1 Cd1 -9.8(11) 6 .
N1 Cd1 O1 O1' 135.80(10) 2_656 6
N1 Cd1 O1 O1' -44.20(10) 6 6
N1 Cd1 O1 O1' -135.92(10) . 6
N1 Cd1 O1 O1' 44.08(10) 5_656 6
O1 Cd1 O1 O1' 0.000(2) 6 6
O1' Cd1 O1 O1' 179.997(2) 2_656 6
O1 Cd1 O1 O1' 179.997(2) 2_656 6
O1' Cd1 O1 O1' 42(5) 5_656 6
O1 Cd1 O1 O1' 42(5) 5_656 6
N1 Cd1 O1 O1 135.80(10) 2_656 6
N1 Cd1 O1 O1 -44.20(10) 6 6
N1 Cd1 O1 O1 -135.92(10) . 6
N1 Cd1 O1 O1 44.08(10) 5_656 6
O1' Cd1 O1 O1 0.000(2) 6 6
O1' Cd1 O1 O1 179.997(2) 2_656 6
O1 Cd1 O1 O1 179.997(2) 2_656 6
O1' Cd1 O1 O1 42(5) 5_656 6
O1 Cd1 O1 O1 42(5) 5_656 6
N1 Cd1 O1 C10 -160.4(5) 2_656 .
N1 Cd1 O1 C10 19.6(5) 6 .
N1 Cd1 O1 C10 -72.1(4) . .
N1 Cd1 O1 C10 107.9(4) 5_656 .
O1' Cd1 O1 C10 63.8(4) 6 .
O1 Cd1 O1 C10 63.8(4) 6 .
O1' Cd1 O1 C10 -116.2(4) 2_656 .
O1 Cd1 O1 C10 -116.2(4) 2_656 .
O1' Cd1 O1 C10 106(5) 5_656 .
O1 Cd1 O1 C10 106(5) 5_656 .
N1 Cd1 O1 Cl1 93.9(7) 2_656 .
N1 Cd1 O1 Cl1 -86.1(7) 6 .
N1 Cd1 O1 Cl1 -177.8(7) . .
N1 Cd1 O1 Cl1 2.2(7) 5_656 .
O1' Cd1 O1 Cl1 -41.9(7) 6 .
O1 Cd1 O1 Cl1 -41.9(7) 6 .
O1' Cd1 O1 Cl1 138.1(7) 2_656 .
O1 Cd1 O1 Cl1 138.1(7) 2_656 .
O1' Cd1 O1 Cl1 0(6) 5_656 .
O1 Cd1 O1 Cl1 0(6) 5_656 .
N1 Cd1 O1 O2 -20.7(9) 2_656 6
N1 Cd1 O1 O2 159.3(9) 6 6
N1 Cd1 O1 O2 67.6(9) . 6
N1 Cd1 O1 O2 -112.4(9) 5_656 6
O1' Cd1 O1 O2 -156.5(9) 6 6
O1 Cd1 O1 O2 -156.5(9) 6 6
O1' Cd1 O1 O2 23.5(9) 2_656 6
O1 Cd1 O1 O2 23.5(9) 2_656 6
O1' Cd1 O1 O2 -114(5) 5_656 6
O1 Cd1 O1 O2 -114(5) 5_656 6
O4 Cl1 O2 O1' -127.4(7) . 6
O1 Cl1 O2 O1' -2.9(3) . 6
O1 Cl1 O2 O1' 0.000(2) 6 6
O3 Cl1 O2 O1' 114.0(5) . 6
O2 Cl1 O2 O1' -29(3) 6 6
O5 Cl1 O2 O1' 137.8(7) 6 6
O4 Cl1 O2 O1 -127.4(7) . 6
O1 Cl1 O2 O1 -2.9(3) . 6
O1' Cl1 O2 O1 0.000(2) 6 6
O3 Cl1 O2 O1 114.0(5) . 6
O2 Cl1 O2 O1 -29(3) 6 6
O5 Cl1 O2 O1 137.8(7) 6 6
O4 Cl1 O2 O5 94.9(8) . 6
O1 Cl1 O2 O5 -140.7(6) . 6
O1 Cl1 O2 O5 -137.8(7) 6 6
O1' Cl1 O2 O5 -137.8(7) 6 6
O3 Cl1 O2 O5 -23.8(7) . 6
O2 Cl1 O2 O5 -166(2) 6 6
O4 Cl1 O3 O5 -64.2(6) . 6
O1 Cl1 O3 O5 136.4(7) . 6
O1 Cl1 O3 O5 95.2(7) 6 6
O1' Cl1 O3 O5 95.2(7) 6 6
O2 Cl1 O3 O5 -159.9(7) 6 6
O2 Cl1 O3 O5 31.5(8) . 6
O7 Cl2 O5 O2 125.0(17) . 6
O5 Cl2 O5 O2 4(2) 6 6
O6 Cl2 O5 O2 -110.2(17) . 6
O1' O1 C10 O1 0.000(3) 6 6
Cl1 O1 C10 O1 72.7(4) . 6
O2 O1 C10 O1 134.8(5) 6 6
Cd1 O1 C10 O1 -69.2(5) . 6
O1 O1 C10 O1' 0.000(3) 6 6
Cl1 O1 C10 O1' 72.7(4) . 6
O2 O1 C10 O1' 134.8(5) 6 6
Cd1 O1 C10 O1' -69.2(5) . 6
